data_4348049
loop_
_publ_author_name
'Serin, Spencer C.'
'Pick, Fraser S.'
'Dake, Gregory R.'
'Gates, Derek P.'

_publ_section_title
;
 Copper(I) Complexes of Pyridine-Bridged Phosphaalkene-Oxazoline Pincer
 Ligands.
;
_journal_issue 13
_journal_name_full 'Inorganic chemistry'
_journal_page_first 6670
_journal_page_last 6678
_journal_paper_doi 10.1021/acs.inorgchem.6b00917
_journal_volume 55
_journal_year 2016
_chemical_absolute_configuration syn
_chemical_formula_moiety 'C27 H29 N2 O P'
_chemical_formula_sum 'C27 H29 N2 O P'
_chemical_formula_weight 428.49
_space_group_crystal_system monoclinic
_space_group_IT_number 4
_space_group_name_Hall 'P 2yb'
_space_group_name_H-M_alt 'P 1 21 1'
_atom_sites_solution_hydrogens geom
_audit_creation_date 2015-10-02
_audit_creation_method
;
Olex2 1.2
(compiled 2015.09.30 svn.r3233 for OlexSys, GUI svn.r5103)
;
_cell_angle_alpha 90
_cell_angle_beta 99.396(2)
_cell_angle_gamma 90
_cell_formula_units_Z 2
_cell_length_a 8.6564(8)
_cell_length_b 6.4176(6)
_cell_length_c 21.0175(19)
_cell_measurement_reflns_used 6099
_cell_measurement_temperature 90(2)
_cell_measurement_theta_max 30.02
_cell_measurement_theta_min 2.38
_cell_volume 1151.93(18)
_computing_cell_refinement 'SAINT v8.34A (Bruker, 2013)'
_computing_data_reduction 'SAINT v8.34A (Bruker, 2013)'
_computing_molecular_graphics 'Olex2 (Dolomanov et al., 2009)'
_computing_publication_material 'Olex2 (Dolomanov et al., 2009)'
_computing_structure_refinement 'XL (Sheldrick, 2008)'
_diffrn_ambient_temperature 90(2)
_diffrn_measured_fraction_theta_full 1.000
_diffrn_measured_fraction_theta_max 0.998
_diffrn_measurement_device_type 'Bruker APEX-II CCD'
_diffrn_measurement_method '\f and \w scans'
_diffrn_radiation_type MoK\a
_diffrn_radiation_wavelength 0.71073
_diffrn_reflns_av_R_equivalents 0.0332
_diffrn_reflns_av_unetI/netI 0.0537
_diffrn_reflns_Laue_measured_fraction_full 1.000
_diffrn_reflns_Laue_measured_fraction_max 0.998
_diffrn_reflns_limit_h_max 12
_diffrn_reflns_limit_h_min -12
_diffrn_reflns_limit_k_max 9
_diffrn_reflns_limit_k_min -9
_diffrn_reflns_limit_l_max 29
_diffrn_reflns_limit_l_min -24
_diffrn_reflns_number 13878
_diffrn_reflns_point_group_measured_fraction_full 0.977
_diffrn_reflns_point_group_measured_fraction_max 0.957
_diffrn_reflns_theta_full 26.000
_diffrn_reflns_theta_max 30.015
_diffrn_reflns_theta_min 1.964
_diffrn_standards_number 0
_exptl_absorpt_coefficient_mu 0.141
_exptl_absorpt_correction_T_max 0.7460
_exptl_absorpt_correction_T_min 0.6772
_exptl_absorpt_correction_type multi-scan
_exptl_absorpt_process_details
;
SADABS-2014/5 (Bruker,2014/5) was used for absorption correction.
wR2(int) was 0.0457 before and 0.0411 after correction.
The Ratio of minimum to maximum transmission is 0.9078.
The \l/2 correction factor is 0.00150.
;
_exptl_crystal_colour yellow
_exptl_crystal_density_diffrn 1.235
_exptl_crystal_description square
_exptl_crystal_F_000 456
_exptl_crystal_size_max 0.34
_exptl_crystal_size_mid 0.12
_exptl_crystal_size_min 0.10
_refine_diff_density_max 0.314
_refine_diff_density_min -0.212
_refine_diff_density_rms 0.052
_refine_ls_abs_structure_details
;
 Flack x determined using 2092 quotients [(I+)-(I-)]/[(I+)+(I-)]
 (Parsons, Flack and Wagner, Acta Cryst. B69 (2013) 249-259).
;
_refine_ls_abs_structure_Flack 0.06(4)
_refine_ls_extinction_method none
_refine_ls_goodness_of_fit_ref 1.014
_refine_ls_hydrogen_treatment constr
_refine_ls_matrix_type full
_refine_ls_number_parameters 285
_refine_ls_number_reflns 6419
_refine_ls_number_restraints 1
_refine_ls_restrained_S_all 1.014
_refine_ls_R_factor_all 0.0561
_refine_ls_R_factor_gt 0.0436
_refine_ls_shift/su_max 0.001
_refine_ls_shift/su_mean 0.000
_refine_ls_structure_factor_coef Fsqd
_refine_ls_weighting_details 'w=1/[\s^2^(Fo^2^)+(0.0465P)^2^+0.1509P] where P=(Fo^2^+2Fc^2^)/3'
_refine_ls_weighting_scheme calc
_refine_ls_wR_factor_gt 0.0908
_refine_ls_wR_factor_ref 0.0959
_reflns_Friedel_coverage 0.771
_reflns_Friedel_fraction_full 0.949
_reflns_Friedel_fraction_max 0.909
_reflns_number_gt 5522
_reflns_number_total 6419
_reflns_threshold_expression 'I > 2\s(I)'
_cod_data_source_file ic6b00917_si_002.cif
_cod_data_source_block mo_dg340_0m_a
_cod_database_code 4348049
_shelx_space_group_comment
;
The symmetry employed for this shelxl refinement is uniquely defined
by the following loop, which should always be used as a source of
symmetry information in preference to the above space-group names.
They are only intended as comments.
;
_shelx_estimated_absorpt_t_max 0.986
_shelx_estimated_absorpt_t_min 0.954
_olex2_refinement_description
;
1. Fixed Uiso
 At 1.2 times of:
  All C(H) groups, All C(H,H) groups
 At 1.5 times of:
  All C(H,H,H) groups
2.a Ternary CH refined with riding coordinates:
 C16(H16), C15(H15)
2.b Secondary CH2 refined with riding coordinates:
 C14(H14A,H14B)
2.c Aromatic/amide H refined with riding coordinates:
 C23(H23), C10(H10), C21(H21), C3(H3), C9(H9), C7(H7), C11(H11), C4(H4),
 C5(H5), C6(H6)
2.d Idealised Me refined as rotating group:
 C26(H26A,H26B,H26C), C27(H27A,H27B,H27C), C17(H17A,H17B,H17C), C25(H25A,H25B,
 H25C), C18(H18A,H18B,H18C)
;
_shelx_shelxl_version_number 2014/7
_olex2_submission_special_instructions 'No special instructions were received'

loop_
_space_group_symop_operation_xyz
'x, y, z'
'-x, y+1/2, -z'

loop_
_atom_site_label
_atom_site_type_symbol
_atom_site_fract_x
_atom_site_fract_y
_atom_site_fract_z
_atom_site_U_iso_or_equiv
_atom_site_adp_type
_atom_site_occupancy
_atom_site_site_symmetry_order
_atom_site_calc_flag
_atom_site_refinement_flags_posn
P1 P 0.82464(7) 0.44575(10) 0.88386(3) 0.01485(13) Uani 1 1 d .
O1 O 0.4292(2) 0.2969(2) 0.60951(9) 0.0178(4) Uani 1 1 d .
N1 N 0.6256(2) 0.4970(3) 0.70762(9) 0.0119(4) Uani 1 1 d .
N2 N 0.3426(2) 0.6067(3) 0.56597(10) 0.0158(4) Uani 1 1 d .
C12 C 0.5285(3) 0.6129(4) 0.66556(11) 0.0122(4) Uani 1 1 d .
C8 C 0.7081(3) 0.5964(4) 0.75867(11) 0.0122(4) Uani 1 1 d .
C13 C 0.4304(3) 0.5090(4) 0.61061(12) 0.0135(5) Uani 1 1 d .
C19 C 0.6434(3) 0.5728(4) 0.89773(12) 0.0136(5) Uani 1 1 d .
C24 C 0.4970(3) 0.4820(4) 0.87467(11) 0.0136(5) Uani 1 1 d .
C23 C 0.3611(3) 0.5822(4) 0.88625(12) 0.0158(5) Uani 1 1 d .
H23 H 0.2642 0.5239 0.8701 0.019 Uiso 1 1 calc R
C22 C 0.3665(3) 0.7663(4) 0.92115(12) 0.0154(5) Uani 1 1 d .
C20 C 0.6513(3) 0.7555(4) 0.93569(12) 0.0137(5) Uani 1 1 d .
C10 C 0.6022(3) 0.9297(4) 0.72231(12) 0.0167(5) Uani 1 1 d .
H10 H 0.5973 1.0737 0.7265 0.020 Uiso 1 1 calc R
C21 C 0.5126(3) 0.8483(4) 0.94694(12) 0.0160(5) Uani 1 1 d .
H21 H 0.5176 0.9678 0.9722 0.019 Uiso 1 1 calc R
C1 C 0.8219(2) 0.4689(4) 0.80347(11) 0.0122(4) Uani 1 1 d .
C3 C 1.0033(3) 0.1671(4) 0.79375(13) 0.0185(5) Uani 1 1 d .
H3 H 0.9676 0.1016 0.8281 0.022 Uiso 1 1 calc R
C9 C 0.6964(3) 0.8120(4) 0.76800(12) 0.0153(5) Uani 1 1 d .
H9 H 0.7515 0.8749 0.8047 0.018 Uiso 1 1 calc R
C2 C 0.9445(3) 0.3626(4) 0.77332(12) 0.0142(5) Uani 1 1 d .
C7 C 1.0039(3) 0.4593(5) 0.72277(12) 0.0204(5) Uani 1 1 d .
H7 H 0.9669 0.5902 0.7087 0.024 Uiso 1 1 calc R
C16 C 0.2535(3) 0.4903(4) 0.45224(12) 0.0166(5) Uani 1 1 d .
H16 H 0.3605 0.4707 0.4437 0.020 Uiso 1 1 calc R
C14 C 0.3311(3) 0.2421(4) 0.54853(13) 0.0202(5) Uani 1 1 d .
H14A H 0.2526 0.1400 0.5552 0.024 Uiso 1 1 calc R
H14B H 0.3939 0.1862 0.5183 0.024 Uiso 1 1 calc R
C26 C 0.8062(3) 0.8543(4) 0.96338(13) 0.0191(5) Uani 1 1 d .
H26A H 0.8821 0.7472 0.9766 0.029 Uiso 1 1 calc GR
H26B H 0.7934 0.9383 1.0000 0.029 Uiso 1 1 calc GR
H26C H 0.8414 0.9401 0.9312 0.029 Uiso 1 1 calc GR
C11 C 0.5155(3) 0.8295(4) 0.67032(12) 0.0159(5) Uani 1 1 d .
H11 H 0.4497 0.9044 0.6391 0.019 Uiso 1 1 calc R
C27 C 0.2177(3) 0.8716(4) 0.93306(13) 0.0210(5) Uani 1 1 d .
H27A H 0.1296 0.8105 0.9057 0.032 Uiso 1 1 calc GR
H27B H 0.2228 1.0175 0.9236 0.032 Uiso 1 1 calc GR
H27C H 0.2062 0.8536 0.9774 0.032 Uiso 1 1 calc GR
C15 C 0.2538(3) 0.4500(4) 0.52380(11) 0.0157(4) Uani 1 1 d .
H15 H 0.1453 0.4502 0.5317 0.019 Uiso 1 1 calc R
C4 C 1.1149(3) 0.0687(4) 0.76333(14) 0.0239(6) Uani 1 1 d .
H4 H 1.1516 -0.0629 0.7769 0.029 Uiso 1 1 calc R
C17 C 0.1478(3) 0.3338(4) 0.41128(13) 0.0237(6) Uani 1 1 d .
H17A H 0.1862 0.1952 0.4211 0.036 Uiso 1 1 calc GR
H17B H 0.1477 0.3622 0.3664 0.036 Uiso 1 1 calc GR
H17C H 0.0432 0.3454 0.4205 0.036 Uiso 1 1 calc GR
C5 C 1.1712(3) 0.1661(5) 0.71315(14) 0.0283(7) Uani 1 1 d .
H5 H 1.2451 0.0997 0.6927 0.034 Uiso 1 1 calc R
C25 C 0.4814(3) 0.2783(4) 0.83813(13) 0.0189(5) Uani 1 1 d .
H25A H 0.4853 0.3041 0.7934 0.028 Uiso 1 1 calc GR
H25B H 0.3833 0.2140 0.8422 0.028 Uiso 1 1 calc GR
H25C H 0.5657 0.1872 0.8556 0.028 Uiso 1 1 calc GR
C18 C 0.2037(4) 0.7137(5) 0.43378(15) 0.0276(6) Uani 1 1 d .
H18A H 0.0981 0.7355 0.4409 0.041 Uiso 1 1 calc GR
H18B H 0.2094 0.7364 0.3891 0.041 Uiso 1 1 calc GR
H18C H 0.2722 0.8095 0.4597 0.041 Uiso 1 1 calc GR
C6 C 1.1173(3) 0.3628(5) 0.69329(14) 0.0265(6) Uani 1 1 d .
H6 H 1.1571 0.4301 0.6603 0.032 Uiso 1 1 calc R

loop_
_atom_site_aniso_label
_atom_site_aniso_U_11
_atom_site_aniso_U_22
_atom_site_aniso_U_33
_atom_site_aniso_U_23
_atom_site_aniso_U_13
_atom_site_aniso_U_12
P1 0.0150(2) 0.0187(3) 0.0107(3) 0.0005(3) 0.0016(2) 0.0034(2)
O1 0.0254(9) 0.0103(8) 0.0150(10) -0.0002(7) -0.0046(7) 0.0008(7)
N1 0.0137(8) 0.0116(9) 0.0101(10) 0.0012(7) 0.0009(7) 0.0009(7)
N2 0.0209(10) 0.0127(9) 0.0124(11) -0.0014(8) -0.0009(8) 0.0032(8)
C12 0.0153(10) 0.0126(11) 0.0090(11) 0.0006(9) 0.0032(9) 0.0015(8)
C8 0.0133(10) 0.0130(10) 0.0109(12) 0.0008(9) 0.0033(9) -0.0003(8)
C13 0.0170(10) 0.0108(10) 0.0137(12) 0.0018(9) 0.0052(9) 0.0026(8)
C19 0.0154(10) 0.0150(10) 0.0108(12) 0.0022(9) 0.0031(9) 0.0010(8)
C24 0.0181(10) 0.0152(12) 0.0074(11) 0.0001(9) 0.0022(8) -0.0019(9)
C23 0.0143(10) 0.0211(12) 0.0112(12) 0.0019(10) -0.0002(9) -0.0032(9)
C22 0.0169(11) 0.0194(12) 0.0106(12) 0.0028(9) 0.0039(9) 0.0021(9)
C20 0.0163(11) 0.0148(11) 0.0102(12) 0.0020(9) 0.0024(9) -0.0024(8)
C10 0.0255(11) 0.0091(10) 0.0165(12) -0.0005(10) 0.0063(9) 0.0015(10)
C21 0.0206(11) 0.0143(11) 0.0136(12) -0.0017(10) 0.0043(9) -0.0011(9)
C1 0.0121(9) 0.0125(11) 0.0119(11) -0.0010(9) 0.0011(8) -0.0014(9)
C3 0.0157(11) 0.0184(11) 0.0205(14) -0.0029(10) 0.0010(10) -0.0012(9)
C9 0.0192(11) 0.0119(10) 0.0145(13) -0.0014(9) 0.0022(9) -0.0013(9)
C2 0.0114(10) 0.0172(11) 0.0133(12) -0.0036(9) -0.0004(8) -0.0006(8)
C7 0.0172(10) 0.0279(13) 0.0160(12) 0.0010(12) 0.0022(9) 0.0015(11)
C16 0.0197(11) 0.0163(12) 0.0129(12) -0.0002(9) -0.0002(9) 0.0015(9)
C14 0.0288(13) 0.0128(11) 0.0148(14) -0.0011(10) -0.0092(10) -0.0007(10)
C26 0.0185(11) 0.0208(12) 0.0181(14) -0.0034(11) 0.0032(10) -0.0040(10)
C11 0.0212(12) 0.0117(10) 0.0152(13) 0.0020(9) 0.0041(9) 0.0035(9)
C27 0.0164(11) 0.0277(13) 0.0203(14) 0.0002(11) 0.0068(10) 0.0048(10)
C15 0.0171(10) 0.0150(10) 0.0143(12) 0.0001(11) 0.0002(8) 0.0014(10)
C4 0.0188(12) 0.0223(13) 0.0278(16) -0.0088(12) -0.0039(10) 0.0059(10)
C17 0.0286(14) 0.0246(14) 0.0153(14) -0.0008(11) -0.0043(10) -0.0006(11)
C5 0.0168(12) 0.0469(18) 0.0208(15) -0.0132(13) 0.0016(11) 0.0091(12)
C25 0.0219(12) 0.0167(12) 0.0180(14) -0.0042(10) 0.0030(10) -0.0050(9)
C18 0.0403(16) 0.0215(13) 0.0184(15) 0.0035(11) -0.0035(12) 0.0033(12)
C6 0.0205(12) 0.0463(17) 0.0136(13) 0.0020(12) 0.0050(10) 0.0046(12)

loop_
_atom_type_symbol
_atom_type_description
_atom_type_scat_dispersion_real
_atom_type_scat_dispersion_imag
_atom_type_scat_source
C C 0.0033 0.0016 'International Tables Vol C Tables 4.2.6.8 and 6.1.1.4'
H H 0.0000 0.0000 'International Tables Vol C Tables 4.2.6.8 and 6.1.1.4'
N N 0.0061 0.0033 'International Tables Vol C Tables 4.2.6.8 and 6.1.1.4'
O O 0.0106 0.0060 'International Tables Vol C Tables 4.2.6.8 and 6.1.1.4'
P P 0.1023 0.0942 'International Tables Vol C Tables 4.2.6.8 and 6.1.1.4'

loop_
_geom_angle_atom_site_label_1
_geom_angle_atom_site_label_2
_geom_angle_atom_site_label_3
_geom_angle
C1 P1 C19 104.27(11)
C13 O1 C14 104.92(19)
C12 N1 C8 117.09(18)
C13 N2 C15 107.4(2)
N1 C12 C13 118.92(19)
N1 C12 C11 123.6(2)
C11 C12 C13 117.5(2)
N1 C8 C1 116.89(19)
N1 C8 C9 122.5(2)
C9 C8 C1 120.5(2)
O1 C13 C12 117.8(2)
N2 C13 O1 118.6(2)
N2 C13 C12 123.5(2)
C24 C19 P1 120.47(17)
C24 C19 C20 119.7(2)
C20 C19 P1 119.66(17)
C19 C24 C25 122.3(2)
C23 C24 C19 119.1(2)
C23 C24 C25 118.6(2)
C24 C23 H23 119.1
C22 C23 C24 121.9(2)
C22 C23 H23 119.1
C23 C22 C21 118.5(2)
C23 C22 C27 120.8(2)
C21 C22 C27 120.7(2)
C19 C20 C26 121.6(2)
C21 C20 C19 119.1(2)
C21 C20 C26 119.3(2)
C9 C10 H10 120.7
C9 C10 C11 118.7(2)
C11 C10 H10 120.7
C22 C21 H21 119.2
C20 C21 C22 121.6(2)
C20 C21 H21 119.2
C8 C1 P1 125.38(16)
C2 C1 P1 119.34(17)
C2 C1 C8 115.2(2)
C2 C3 H3 119.6
C4 C3 H3 119.6
C4 C3 C2 120.8(3)
C8 C9 H9 120.3
C10 C9 C8 119.4(2)
C10 C9 H9 120.3
C3 C2 C1 122.1(2)
C3 C2 C7 118.2(2)
C7 C2 C1 119.8(2)
C2 C7 H7 119.5
C6 C7 C2 121.0(3)
C6 C7 H7 119.5
C15 C16 H16 108.0
C15 C16 C17 110.4(2)
C15 C16 C18 111.3(2)
C17 C16 H16 108.0
C17 C16 C18 110.8(2)
C18 C16 H16 108.0
O1 C14 H14A 110.9
O1 C14 H14B 110.9
O1 C14 C15 104.19(18)
H14A C14 H14B 108.9
C15 C14 H14A 110.9
C15 C14 H14B 110.9
C20 C26 H26A 109.5
C20 C26 H26B 109.5
C20 C26 H26C 109.5
H26A C26 H26B 109.5
H26A C26 H26C 109.5
H26B C26 H26C 109.5
C12 C11 H11 120.7
C10 C11 C12 118.7(2)
C10 C11 H11 120.7
C22 C27 H27A 109.5
C22 C27 H27B 109.5
C22 C27 H27C 109.5
H27A C27 H27B 109.5
H27A C27 H27C 109.5
H27B C27 H27C 109.5
N2 C15 C16 113.3(2)
N2 C15 C14 103.45(18)
N2 C15 H15 108.6
C16 C15 C14 114.1(2)
C16 C15 H15 108.6
C14 C15 H15 108.6
C3 C4 H4 119.9
C5 C4 C3 120.2(3)
C5 C4 H4 119.9
C16 C17 H17A 109.5
C16 C17 H17B 109.5
C16 C17 H17C 109.5
H17A C17 H17B 109.5
H17A C17 H17C 109.5
H17B C17 H17C 109.5
C4 C5 H5 120.0
C4 C5 C6 119.9(2)
C6 C5 H5 120.0
C24 C25 H25A 109.5
C24 C25 H25B 109.5
C24 C25 H25C 109.5
H25A C25 H25B 109.5
H25A C25 H25C 109.5
H25B C25 H25C 109.5
C16 C18 H18A 109.5
C16 C18 H18B 109.5
C16 C18 H18C 109.5
H18A C18 H18B 109.5
H18A C18 H18C 109.5
H18B C18 H18C 109.5
C7 C6 H6 120.0
C5 C6 C7 119.9(3)
C5 C6 H6 120.0

loop_
_geom_bond_atom_site_label_1
_geom_bond_atom_site_label_2
_geom_bond_distance
P1 C19 1.834(2)
P1 C1 1.693(2)
O1 C13 1.361(3)
O1 C14 1.460(3)
N1 C12 1.341(3)
N1 C8 1.348(3)
N2 C13 1.272(3)
N2 C15 1.471(3)
C12 C13 1.476(3)
C12 C11 1.399(3)
C8 C1 1.491(3)
C8 C9 1.404(3)
C19 C24 1.407(3)
C19 C20 1.413(3)
C24 C23 1.396(3)
C24 C25 1.511(3)
C23 H23 0.9300
C23 C22 1.387(3)
C22 C21 1.395(3)
C22 C27 1.511(3)
C20 C21 1.394(3)
C20 C26 1.511(3)
C10 H10 0.9300
C10 C9 1.379(3)
C10 C11 1.380(3)
C21 H21 0.9300
C1 C2 1.488(3)
C3 H3 0.9300
C3 C2 1.395(3)
C3 C4 1.394(3)
C9 H9 0.9300
C2 C7 1.399(3)
C7 H7 0.9300
C7 C6 1.389(4)
C16 H16 0.9800
C16 C15 1.526(3)
C16 C17 1.527(4)
C16 C18 1.529(4)
C14 H14A 0.9700
C14 H14B 0.9700
C14 C15 1.544(4)
C26 H26A 0.9600
C26 H26B 0.9600
C26 H26C 0.9600
C11 H11 0.9300
C27 H27A 0.9600
C27 H27B 0.9600
C27 H27C 0.9600
C15 H15 0.9800
C4 H4 0.9300
C4 C5 1.381(4)
C17 H17A 0.9600
C17 H17B 0.9600
C17 H17C 0.9600
C5 H5 0.9300
C5 C6 1.386(4)
C25 H25A 0.9600
C25 H25B 0.9600
C25 H25C 0.9600
C18 H18A 0.9600
C18 H18B 0.9600
C18 H18C 0.9600
C6 H6 0.9300

loop_
_geom_torsion_atom_site_label_1
_geom_torsion_atom_site_label_2
_geom_torsion_atom_site_label_3
_geom_torsion_atom_site_label_4
_geom_torsion
P1 C19 C24 C23 179.74(18)
P1 C19 C24 C25 0.2(3)
P1 C19 C20 C21 -178.74(19)
P1 C19 C20 C26 2.3(3)
P1 C1 C2 C3 36.8(3)
P1 C1 C2 C7 -143.3(2)
O1 C14 C15 N2 12.0(2)
O1 C14 C15 C16 135.5(2)
N1 C12 C13 O1 7.8(3)
N1 C12 C13 N2 -175.2(2)
N1 C12 C11 C10 -2.7(4)
N1 C8 C1 P1 -124.4(2)
N1 C8 C1 C2 58.1(3)
N1 C8 C9 C10 -2.7(4)
C12 N1 C8 C1 -176.97(19)
C12 N1 C8 C9 -0.8(3)
C8 N1 C12 C13 -177.16(19)
C8 N1 C12 C11 3.5(3)
C8 C1 C2 C3 -145.5(2)
C8 C1 C2 C7 34.4(3)
C13 O1 C14 C15 -11.0(2)
C13 N2 C15 C16 -132.9(2)
C13 N2 C15 C14 -8.9(2)
C13 C12 C11 C10 178.0(2)
C19 P1 C1 C8 8.9(2)
C19 P1 C1 C2 -173.61(18)
C19 C24 C23 C22 -1.5(3)
C19 C20 C21 C22 -0.6(4)
C24 C19 C20 C21 -3.1(3)
C24 C19 C20 C26 177.9(2)
C24 C23 C22 C21 -2.1(4)
C24 C23 C22 C27 -179.9(2)
C23 C22 C21 C20 3.2(4)
C20 C19 C24 C23 4.2(3)
C20 C19 C24 C25 -175.3(2)
C1 P1 C19 C24 69.1(2)
C1 P1 C19 C20 -115.3(2)
C1 C8 C9 C10 173.3(2)
C1 C2 C7 C6 -179.4(2)
C3 C2 C7 C6 0.5(4)
C3 C4 C5 C6 0.5(4)
C9 C8 C1 P1 59.4(3)
C9 C8 C1 C2 -118.2(2)
C9 C10 C11 C12 -1.0(3)
C2 C3 C4 C5 1.3(4)
C2 C7 C6 C5 1.2(4)
C14 O1 C13 N2 6.2(3)
C14 O1 C13 C12 -176.7(2)
C26 C20 C21 C22 178.4(2)
C11 C12 C13 O1 -172.8(2)
C11 C12 C13 N2 4.2(3)
C11 C10 C9 C8 3.5(3)
C27 C22 C21 C20 -179.0(2)
C15 N2 C13 O1 2.1(3)
C15 N2 C13 C12 -174.9(2)
C4 C3 C2 C1 178.1(2)
C4 C3 C2 C7 -1.8(4)
C4 C5 C6 C7 -1.7(4)
C17 C16 C15 N2 -175.02(19)
C17 C16 C15 C14 67.0(3)
C25 C24 C23 C22 178.0(2)
C18 C16 C15 N2 -51.5(3)
C18 C16 C15 C14 -169.5(2)
